data_7129816
loop_
_publ_author_name
'Shlian, Daniel G.'
'Amemiya, Erika'
'Parkin, Gerard'

_publ_section_title
;
 Synthesis of bis(2-pyridylthio)methyl zinc hydride and catalytic
 hydrosilylation and hydroboration of CO2
;
_journal_name_full 'Chemical Communications'
_journal_paper_doi 10.1039/D1CC06963B
_journal_year 2022
_chemical_formula_sum 'C11 H10 N2 S2 Zn'
_chemical_formula_weight 299.70
_space_group_crystal_system monoclinic
_space_group_IT_number 4
_space_group_name_Hall 'P 2yb'
_space_group_name_H-M_alt 'P 1 21 1'
_atom_sites_solution_hydrogens mixed
_audit_creation_method SHELXL-2014/7
_audit_update_record
;
2021-12-07 deposited with the CCDC.	2022-02-04 downloaded from the CCDC.
;
_cell_angle_alpha 90
_cell_angle_beta 90.3892(7)
_cell_angle_gamma 90
_cell_formula_units_Z 4
_cell_length_a 9.9138(5)
_cell_length_b 7.6149(4)
_cell_length_c 16.1593(8)
_cell_measurement_reflns_used 8707
_cell_measurement_temperature 180(2)
_cell_measurement_theta_max 29.04
_cell_measurement_theta_min 2.52
_cell_volume 1219.88(11)
_computing_cell_refinement 'Bruker SAINT'
_computing_data_collection 'Bruker APEX2'
_computing_data_reduction 'Bruker SAINT'
_computing_molecular_graphics 'Bruker SHELXTL'
_computing_publication_material 'Bruker SHELXTL'
_computing_structure_refinement 'SHELXL-2014/7 (Sheldrick, 2014)'
_computing_structure_solution 'SHELXS-97 (Sheldrick 2008)'
_diffrn_ambient_temperature 180(2)
_diffrn_measured_fraction_theta_full 1.000
_diffrn_measured_fraction_theta_max 0.995
_diffrn_measurement_device_type 'Bruker APEX-II CCD'
_diffrn_measurement_method '\f and \w scans'
_diffrn_radiation_type MoK\a
_diffrn_radiation_wavelength 0.71073
_diffrn_reflns_av_R_equivalents 0.0377
_diffrn_reflns_av_unetI/netI 0.0533
_diffrn_reflns_Laue_measured_fraction_full 1.000
_diffrn_reflns_Laue_measured_fraction_max 0.995
_diffrn_reflns_limit_h_max 14
_diffrn_reflns_limit_h_min -14
_diffrn_reflns_limit_k_max 10
_diffrn_reflns_limit_k_min -10
_diffrn_reflns_limit_l_max 23
_diffrn_reflns_limit_l_min -23
_diffrn_reflns_number 20146
_diffrn_reflns_point_group_measured_fraction_full 1.000
_diffrn_reflns_point_group_measured_fraction_max 0.996
_diffrn_reflns_theta_full 25.000
_diffrn_reflns_theta_max 30.563
_diffrn_reflns_theta_min 1.260
_exptl_absorpt_coefficient_mu 2.327
_exptl_absorpt_correction_T_max 0.7461
_exptl_absorpt_correction_T_min 0.6223
_exptl_absorpt_correction_type empirical
_exptl_absorpt_process_details sadabs
_exptl_crystal_colour colorless
_exptl_crystal_density_diffrn 1.632
_exptl_crystal_description block
_exptl_crystal_F_000 608
_exptl_crystal_size_max 0.150
_exptl_crystal_size_mid 0.110
_exptl_crystal_size_min 0.090
_refine_diff_density_max 0.473
_refine_diff_density_min -0.450
_refine_diff_density_rms 0.068
_refine_ls_abs_structure_details
; 
 Refined as an inversion twin. 
;
_refine_ls_abs_structure_Flack 0.159(11)
_refine_ls_extinction_method none
_refine_ls_goodness_of_fit_ref 1.002
_refine_ls_hydrogen_treatment mixed
_refine_ls_matrix_type full
_refine_ls_number_parameters 306
_refine_ls_number_reflns 7437
_refine_ls_number_restraints 1
_refine_ls_restrained_S_all 1.002
_refine_ls_R_factor_all 0.0552
_refine_ls_R_factor_gt 0.0364
_refine_ls_shift/su_max 0.000
_refine_ls_shift/su_mean 0.000
_refine_ls_structure_factor_coef Fsqd
_refine_ls_weighting_details 'w=1/[\s^2^(Fo^2^)+(0.0220P)^2^] where P=(Fo^2^+2Fc^2^)/3'
_refine_ls_weighting_scheme calc
_refine_ls_wR_factor_gt 0.0609
_refine_ls_wR_factor_ref 0.0667
_reflns_Friedel_coverage 0.872
_reflns_Friedel_fraction_full 1.000
_reflns_Friedel_fraction_max 0.997
_reflns_number_gt 5755
_reflns_number_total 7437
_reflns_threshold_expression 'I > 2\s(I)'
_cod_data_source_file d1cc06963b2.cif
_cod_data_source_block bzhs10_2
_cod_original_sg_symbol_H-M 'P 21'
_cod_database_code 7129816
_shelx_shelxl_version_number 2014/7
_shelx_space_group_comment
; 
The symmetry employed for this shelxl refinement is uniquely defined 
by the following loop, which should always be used as a source of 
symmetry information in preference to the above space-group names. 
They are only intended as comments. 
;
_shelx_estimated_absorpt_t_min 0.722
_shelx_estimated_absorpt_t_max 0.818

loop_
_space_group_symop_operation_xyz
'x, y, z'
'-x, y+1/2, -z'

loop_
_atom_site_label
_atom_site_type_symbol
_atom_site_fract_x
_atom_site_fract_y
_atom_site_fract_z
_atom_site_U_iso_or_equiv
_atom_site_adp_type
_atom_site_occupancy
_atom_site_site_symmetry_order
_atom_site_calc_flag
_atom_site_refinement_flags_posn
_atom_site_refinement_flags_adp
_atom_site_refinement_flags_occupancy
_atom_site_disorder_assembly
_atom_site_disorder_group
Zn1 Zn 0.28815(4) 0.88896(5) 0.40547(3) 0.03380(12) Uani 1 1 d . . . . .
H1 H 0.340(4) 0.988(7) 0.489(3) 0.077(16) Uiso 1 1 d . . . . .
S1 S 0.28072(10) 0.88701(17) 0.21013(6) 0.0397(2) Uani 1 1 d . . . . .
S2 S 0.03841(10) 0.76325(17) 0.30017(7) 0.0441(3) Uani 1 1 d . . . . .
N1 N 0.4446(3) 0.7845(4) 0.33401(19) 0.0302(7) Uani 1 1 d . . . . .
N2 N 0.1872(3) 0.6489(5) 0.42875(17) 0.0291(7) Uani 1 1 d . . . . .
C1 C 0.1760(4) 0.9175(6) 0.2992(3) 0.0378(10) Uani 1 1 d . . . . .
H01 H 0.140(4) 1.024(6) 0.296(2) 0.045(13) Uiso 1 1 d . . . . .
C11 C 0.4290(4) 0.7974(5) 0.2515(2) 0.0318(9) Uani 1 1 d . . . . .
C12 C 0.5307(4) 0.7396(6) 0.1979(3) 0.0437(11) Uani 1 1 d . . . . .
H12A H 0.5207 0.7517 0.1396 0.052 Uiso 1 1 calc R U . . .
C13 C 0.6451(4) 0.6651(6) 0.2314(3) 0.0503(12) Uani 1 1 d . . . . .
H13A H 0.7150 0.6250 0.1963 0.060 Uiso 1 1 calc R U . . .
C14 C 0.6582(4) 0.6487(6) 0.3159(3) 0.0478(11) Uani 1 1 d . . . . .
H14A H 0.7360 0.5955 0.3398 0.057 Uiso 1 1 calc R U . . .
C15 C 0.5570(4) 0.7105(5) 0.3644(3) 0.0396(10) Uani 1 1 d . . . . .
H15A H 0.5666 0.7006 0.4228 0.048 Uiso 1 1 calc R U . . .
C21 C 0.0860(3) 0.6089(5) 0.3759(2) 0.0309(9) Uani 1 1 d . . . . .
C22 C 0.0182(4) 0.4501(6) 0.3810(3) 0.0422(11) Uani 1 1 d . . . . .
H22A H -0.0518 0.4229 0.3426 0.051 Uiso 1 1 calc R U . . .
C23 C 0.0527(4) 0.3329(7) 0.4415(3) 0.0486(12) Uani 1 1 d . . . . .
H23A H 0.0071 0.2235 0.4454 0.058 Uiso 1 1 calc R U . . .
C24 C 0.1541(4) 0.3742(7) 0.4971(3) 0.0489(11) Uani 1 1 d . . . . .
H24A H 0.1784 0.2952 0.5402 0.059 Uiso 1 1 calc R U . . .
C25 C 0.2190(4) 0.5328(6) 0.4885(2) 0.0405(10) Uani 1 1 d . . . . .
H25A H 0.2893 0.5615 0.5264 0.049 Uiso 1 1 calc R U . . .
Zn2 Zn 0.68110(5) 0.14804(6) 0.08765(3) 0.03646(13) Uani 1 1 d . . . . .
H2 H 0.615(4) 0.067(5) 0.011(2) 0.041(11) Uiso 1 1 d . . . . .
S3 S 0.96334(10) 0.22103(16) 0.17009(7) 0.0437(3) Uani 1 1 d . . . . .
S4 S 0.73818(10) 0.11533(14) 0.27946(6) 0.0349(2) Uani 1 1 d . . . . .
N3 N 0.7887(3) 0.3828(5) 0.06800(16) 0.0299(7) Uani 1 1 d . . . . .
N4 N 0.5465(3) 0.2395(4) 0.1768(2) 0.0305(7) Uani 1 1 d . . . . .
C2 C 0.8162(4) 0.0864(6) 0.1805(3) 0.0352(9) Uani 1 1 d . . . . .
H02 H 0.847(4) -0.032(5) 0.178(2) 0.028(10) Uiso 1 1 d . . . . .
C31 C 0.9065(3) 0.3978(6) 0.1083(2) 0.0312(8) Uani 1 1 d . . . . .
C32 C 0.9859(4) 0.5476(6) 0.1028(2) 0.0398(10) Uani 1 1 d . . . . .
H32A H 1.0697 0.5538 0.1315 0.048 Uiso 1 1 calc R U . . .
C33 C 0.9424(4) 0.6857(7) 0.0559(2) 0.0439(11) Uani 1 1 d . . . . .
H33A H 0.9956 0.7891 0.0519 0.053 Uiso 1 1 calc R U . . .
C34 C 0.8202(4) 0.6739(7) 0.0143(3) 0.0452(11) Uani 1 1 d . . . . .
H34A H 0.7874 0.7688 -0.0182 0.054 Uiso 1 1 calc R U . . .
C35 C 0.7477(4) 0.5201(6) 0.0215(2) 0.0388(10) Uani 1 1 d . . . . .
H35A H 0.6647 0.5104 -0.0079 0.047 Uiso 1 1 calc R U . . .
C41 C 0.5806(4) 0.2084(5) 0.2555(2) 0.0283(8) Uani 1 1 d . . . . .
C42 C 0.4941(4) 0.2501(6) 0.3206(3) 0.0389(10) Uani 1 1 d . . . . .
H42A H 0.5196 0.2255 0.3762 0.047 Uiso 1 1 calc R U . . .
C43 C 0.3733(4) 0.3263(6) 0.3034(3) 0.0464(12) Uani 1 1 d . . . . .
H43A H 0.3132 0.3549 0.3469 0.056 Uiso 1 1 calc R U . . .
C44 C 0.3380(4) 0.3620(6) 0.2223(3) 0.0488(12) Uani 1 1 d . . . . .
H44A H 0.2544 0.4169 0.2095 0.059 Uiso 1 1 calc R U . . .
C45 C 0.4265(4) 0.3166(6) 0.1603(3) 0.0406(10) Uani 1 1 d . . . . .
H45A H 0.4023 0.3402 0.1044 0.049 Uiso 1 1 calc R U . . .

loop_
_atom_site_aniso_label
_atom_site_aniso_U_11
_atom_site_aniso_U_22
_atom_site_aniso_U_33
_atom_site_aniso_U_23
_atom_site_aniso_U_13
_atom_site_aniso_U_12
Zn1 0.0405(3) 0.0323(3) 0.0286(2) -0.0062(2) -0.00198(18) 0.0022(2)
S1 0.0499(6) 0.0414(6) 0.0278(5) 0.0059(5) -0.0025(4) -0.0024(6)
S2 0.0313(5) 0.0604(7) 0.0406(6) 0.0097(6) -0.0096(4) 0.0034(5)
N1 0.0329(17) 0.0247(17) 0.0332(18) 0.0011(14) 0.0006(14) -0.0029(14)
N2 0.0299(15) 0.0350(18) 0.0224(14) 0.0008(16) 0.0032(12) 0.0058(16)
C1 0.045(2) 0.032(3) 0.036(2) 0.0049(19) -0.0008(17) 0.011(2)
C11 0.039(2) 0.022(2) 0.034(2) -0.0003(17) 0.0032(17) -0.0107(16)
C12 0.052(3) 0.039(2) 0.040(2) -0.010(2) 0.015(2) -0.016(2)
C13 0.040(2) 0.041(3) 0.070(3) -0.021(3) 0.019(2) -0.008(2)
C14 0.033(2) 0.032(2) 0.079(3) -0.004(3) 0.001(2) -0.003(2)
C15 0.035(2) 0.032(2) 0.051(3) 0.0035(19) -0.0042(19) -0.0066(18)
C21 0.0249(18) 0.041(3) 0.0272(18) -0.0011(17) 0.0053(15) 0.0072(17)
C22 0.027(2) 0.051(3) 0.048(3) -0.005(2) 0.0044(19) -0.0035(19)
C23 0.039(2) 0.045(3) 0.062(3) 0.006(2) 0.021(2) -0.009(2)
C24 0.045(2) 0.051(3) 0.050(3) 0.023(3) 0.015(2) 0.005(2)
C25 0.034(2) 0.059(3) 0.029(2) 0.008(2) 0.0020(17) 0.004(2)
Zn2 0.0422(3) 0.0386(3) 0.0285(2) -0.0059(2) -0.00541(18) -0.0002(2)
S3 0.0278(5) 0.0605(8) 0.0428(6) 0.0156(5) -0.0024(4) 0.0091(5)
S4 0.0371(5) 0.0392(6) 0.0283(5) 0.0053(4) -0.0027(4) 0.0028(4)
N3 0.0267(15) 0.0418(19) 0.0213(14) 0.0008(17) 0.0035(11) 0.0030(17)
N4 0.0306(17) 0.0251(17) 0.0358(18) 0.0009(15) -0.0056(14) -0.0023(14)
C2 0.041(2) 0.030(2) 0.034(2) -0.0005(17) -0.0004(17) 0.0104(18)
C31 0.0296(18) 0.041(2) 0.0228(17) 0.0018(19) 0.0032(14) 0.006(2)
C32 0.027(2) 0.058(3) 0.035(2) 0.000(2) -0.0014(17) -0.001(2)
C33 0.042(2) 0.052(3) 0.037(2) 0.005(2) 0.0083(18) -0.006(2)
C34 0.045(2) 0.053(3) 0.038(2) 0.012(2) -0.0005(19) 0.003(2)
C35 0.036(2) 0.053(3) 0.027(2) 0.008(2) -0.0029(17) 0.004(2)
C41 0.0300(19) 0.0186(19) 0.036(2) -0.0021(15) 0.0005(16) -0.0039(15)
C42 0.043(2) 0.034(2) 0.040(2) -0.0012(19) 0.0088(19) -0.0053(19)
C43 0.040(3) 0.036(2) 0.063(3) -0.010(2) 0.014(2) -0.007(2)
C44 0.026(2) 0.033(3) 0.088(4) -0.005(3) 0.001(2) 0.0012(18)
C45 0.033(2) 0.035(2) 0.054(3) 0.005(2) -0.012(2) -0.0054(18)

loop_
_atom_type_symbol
_atom_type_description
_atom_type_scat_dispersion_real
_atom_type_scat_dispersion_imag
_atom_type_scat_source
C C 0.0033 0.0016 'International Tables Vol C Tables 4.2.6.8 and 6.1.1.4'
H H 0.0000 0.0000 'International Tables Vol C Tables 4.2.6.8 and 6.1.1.4'
N N 0.0061 0.0033 'International Tables Vol C Tables 4.2.6.8 and 6.1.1.4'
S S 0.1246 0.1234 'International Tables Vol C Tables 4.2.6.8 and 6.1.1.4'
Zn Zn 0.2839 1.4301 'International Tables Vol C Tables 4.2.6.8 and 6.1.1.4'

loop_
_geom_angle_atom_site_label_1
_geom_angle_atom_site_label_2
_geom_angle_atom_site_label_3
_geom_angle
_geom_angle_site_symmetry_1
_geom_angle_site_symmetry_3
_geom_angle_publ_flag
C1 Zn1 N1 88.74(14) . . ?
C1 Zn1 N2 89.20(15) . . ?
N1 Zn1 N2 97.04(12) . . ?
C11 S1 C1 103.50(19) . . ?
C21 S2 C1 104.02(19) . . ?
C15 N1 C11 119.0(4) . . ?
C15 N1 Zn1 125.0(3) . . ?
C11 N1 Zn1 116.0(3) . . ?
C25 N2 C21 118.5(4) . . ?
C25 N2 Zn1 125.8(3) . . ?
C21 N2 Zn1 115.6(3) . . ?
S1 C1 S2 111.4(2) . . ?
S1 C1 Zn1 110.1(2) . . ?
S2 C1 Zn1 109.3(2) . . ?
N1 C11 C12 120.7(4) . . ?
N1 C11 S1 119.9(3) . . ?
C12 C11 S1 119.5(3) . . ?
C13 C12 C11 118.6(4) . . ?
C12 C13 C14 120.1(4) . . ?
C15 C14 C13 118.3(4) . . ?
N1 C15 C14 123.3(4) . . ?
N2 C21 C22 121.3(4) . . ?
N2 C21 S2 119.0(3) . . ?
C22 C21 S2 119.7(3) . . ?
C23 C22 C21 119.5(4) . . ?
C22 C23 C24 119.7(4) . . ?
C25 C24 C23 118.3(4) . . ?
N2 C25 C24 122.8(4) . . ?
C2 Zn2 N4 89.37(14) . . ?
C2 Zn2 N3 88.62(15) . . ?
N4 Zn2 N3 98.48(12) . . ?
C31 S3 C2 103.44(18) . . ?
C41 S4 C2 103.98(19) . . ?
C31 N3 C35 117.6(4) . . ?
C31 N3 Zn2 116.1(3) . . ?
C35 N3 Zn2 126.2(3) . . ?
C41 N4 C45 118.8(4) . . ?
C41 N4 Zn2 116.0(3) . . ?
C45 N4 Zn2 125.0(3) . . ?
S3 C2 S4 111.7(2) . . ?
S3 C2 Zn2 109.1(2) . . ?
S4 C2 Zn2 109.8(2) . . ?
N3 C31 C32 122.2(4) . . ?
N3 C31 S3 119.0(3) . . ?
C32 C31 S3 118.9(3) . . ?
C33 C32 C31 119.4(4) . . ?
C32 C33 C34 119.5(4) . . ?
C35 C34 C33 117.9(4) . . ?
N3 C35 C34 123.4(4) . . ?
N4 C41 C42 121.6(4) . . ?
N4 C41 S4 120.0(3) . . ?
C42 C41 S4 118.4(3) . . ?
C43 C42 C41 119.2(4) . . ?
C42 C43 C44 119.7(4) . . ?
C45 C44 C43 118.8(4) . . ?
N4 C45 C44 121.8(4) . . ?

loop_
_geom_bond_atom_site_label_1
_geom_bond_atom_site_label_2
_geom_bond_distance
_geom_bond_site_symmetry_2
_geom_bond_publ_flag
Zn1 C1 2.051(4) . ?
Zn1 N1 2.097(3) . ?
Zn1 N2 2.119(4) . ?
S1 C11 1.749(4) . ?
S1 C1 1.796(4) . ?
S2 C21 1.759(4) . ?
S2 C1 1.800(5) . ?
N1 C15 1.339(5) . ?
N1 C11 1.345(5) . ?
N2 C25 1.346(5) . ?
N2 C21 1.347(4) . ?
C11 C12 1.404(5) . ?
C12 C13 1.376(6) . ?
C13 C14 1.376(6) . ?
C14 C15 1.361(6) . ?
C21 C22 1.387(6) . ?
C22 C23 1.366(6) . ?
C23 C24 1.380(6) . ?
C24 C25 1.376(7) . ?
Zn2 C2 2.059(4) . ?
Zn2 N4 2.090(3) . ?
Zn2 N3 2.107(4) . ?
S3 C31 1.766(4) . ?
S3 C2 1.792(4) . ?
S4 C41 1.756(4) . ?
S4 C2 1.795(4) . ?
N3 C31 1.338(4) . ?
N3 C35 1.349(5) . ?
N4 C41 1.335(5) . ?
N4 C45 1.352(5) . ?
C31 C32 1.389(6) . ?
C32 C33 1.364(6) . ?
C33 C34 1.385(6) . ?
C34 C35 1.380(6) . ?
C41 C42 1.398(5) . ?
C42 C43 1.359(6) . ?
C43 C44 1.380(6) . ?
C44 C45 1.381(6) . ?

loop_
_geom_torsion_atom_site_label_1
_geom_torsion_atom_site_label_2
_geom_torsion_atom_site_label_3
_geom_torsion_atom_site_label_4
_geom_torsion
_geom_torsion_site_symmetry_1
_geom_torsion_site_symmetry_2
_geom_torsion_site_symmetry_3
_geom_torsion_site_symmetry_4
_geom_torsion_publ_flag
C11 S1 C1 S2 -108.8(2) . . . . ?
C11 S1 C1 Zn1 12.6(3) . . . . ?
C21 S2 C1 S1 104.7(2) . . . . ?
C21 S2 C1 Zn1 -17.2(2) . . . . ?
C15 N1 C11 C12 -2.1(5) . . . . ?
Zn1 N1 C11 C12 176.8(3) . . . . ?
C15 N1 C11 S1 177.9(3) . . . . ?
Zn1 N1 C11 S1 -3.2(4) . . . . ?
C1 S1 C11 N1 -6.3(4) . . . . ?
C1 S1 C11 C12 173.7(3) . . . . ?
N1 C11 C12 C13 1.7(6) . . . . ?
S1 C11 C12 C13 -178.3(3) . . . . ?
C11 C12 C13 C14 -0.1(6) . . . . ?
C12 C13 C14 C15 -1.2(7) . . . . ?
C11 N1 C15 C14 0.8(6) . . . . ?
Zn1 N1 C15 C14 -178.0(3) . . . . ?
C13 C14 C15 N1 0.8(7) . . . . ?
C25 N2 C21 C22 -1.9(5) . . . . ?
Zn1 N2 C21 C22 175.5(3) . . . . ?
C25 N2 C21 S2 177.3(3) . . . . ?
Zn1 N2 C21 S2 -5.3(4) . . . . ?
C1 S2 C21 N2 14.8(3) . . . . ?
C1 S2 C21 C22 -165.9(3) . . . . ?
N2 C21 C22 C23 1.2(6) . . . . ?
S2 C21 C22 C23 -178.0(3) . . . . ?
C21 C22 C23 C24 0.3(6) . . . . ?
C22 C23 C24 C25 -1.1(6) . . . . ?
C21 N2 C25 C24 1.0(6) . . . . ?
Zn1 N2 C25 C24 -176.0(3) . . . . ?
C23 C24 C25 N2 0.4(6) . . . . ?
C31 S3 C2 S4 -101.9(2) . . . . ?
C31 S3 C2 Zn2 19.7(2) . . . . ?
C41 S4 C2 S3 115.1(2) . . . . ?
C41 S4 C2 Zn2 -6.0(3) . . . . ?
C35 N3 C31 C32 -0.4(5) . . . . ?
Zn2 N3 C31 C32 -178.1(3) . . . . ?
C35 N3 C31 S3 179.8(3) . . . . ?
Zn2 N3 C31 S3 2.1(4) . . . . ?
C2 S3 C31 N3 -14.5(3) . . . . ?
C2 S3 C31 C32 165.8(3) . . . . ?
N3 C31 C32 C33 0.9(6) . . . . ?
S3 C31 C32 C33 -179.4(3) . . . . ?
C31 C32 C33 C34 -0.3(6) . . . . ?
C32 C33 C34 C35 -0.7(6) . . . . ?
C31 N3 C35 C34 -0.7(6) . . . . ?
Zn2 N3 C35 C34 176.8(3) . . . . ?
C33 C34 C35 N3 1.2(6) . . . . ?
C45 N4 C41 C42 1.4(5) . . . . ?
Zn2 N4 C41 C42 -174.8(3) . . . . ?
C45 N4 C41 S4 -177.8(3) . . . . ?
Zn2 N4 C41 S4 6.0(4) . . . . ?
C2 S4 C41 N4 0.1(4) . . . . ?
C2 S4 C41 C42 -179.1(3) . . . . ?
N4 C41 C42 C43 -0.9(6) . . . . ?
S4 C41 C42 C43 178.3(3) . . . . ?
C41 C42 C43 C44 -0.3(6) . . . . ?
C42 C43 C44 C45 1.0(7) . . . . ?
C41 N4 C45 C44 -0.7(6) . . . . ?
Zn2 N4 C45 C44 175.1(3) . . . . ?
C43 C44 C45 N4 -0.4(7) . . . . ?
